data_4032051
loop_
_publ_author_name
'Wang, Gang'
'Wang, Zhan-Yong'
'Niu, Shuang-Shuo'
'Rao, Yin'
'Cheng, Ying'

_publ_section_title
;
 The Reaction of 2-Aroylvinylcinnamaldehydes with Aromatic Aldehydes by
 Dual Catalysis with a Chiral N-Heterocyclic Carbene and a Lewis Acid:
 Enantioselective Construction of Tetrahydroindeno[1,2-c]furan-1-ones.
;
_journal_name_full 'The Journal of organic chemistry'
_journal_paper_doi 10.1021/acs.joc.6b01362
_journal_year 2016
_chemical_absolute_configuration ad
_chemical_formula_sum 'C33 H25 Br O3'
_chemical_formula_weight 549.44
_space_group_crystal_system monoclinic
_space_group_IT_number 5
_space_group_name_Hall 'C 2y'
_space_group_name_H-M_alt 'C 1 2 1'
_symmetry_space_group_name_Hall 'C 2y'
_symmetry_space_group_name_H-M 'C 1 2 1'
_atom_sites_solution_hydrogens geom
_audit_creation_method SHELXL-2014/7
_cell_angle_alpha 90
_cell_angle_beta 115.987(10)
_cell_angle_gamma 90
_cell_formula_units_Z 4
_cell_length_a 28.515(18)
_cell_length_b 7.530(5)
_cell_length_c 15.194(10)
_cell_measurement_reflns_used 2841
_cell_measurement_temperature 100(2)
_cell_measurement_theta_max 25.01
_cell_measurement_theta_min 2.61
_cell_volume 2933(3)
_computing_cell_refinement 'Bruker SAINT'
_computing_data_collection 'Bruker APEX2'
_computing_data_reduction 'Bruker SAINT'
_computing_molecular_graphics 'Bruker SHELXTL'
_computing_publication_material 'Bruker SHELXTL'
_computing_structure_refinement 'SHELXL-2014/7 (Sheldrick, 2014)'
_computing_structure_solution 'SHELXS-97 (Sheldrick 2008)'
_diffrn_ambient_temperature 100(2)
_diffrn_measured_fraction_theta_full 0.999
_diffrn_measured_fraction_theta_max 0.996
_diffrn_measurement_device_type 'Bruker APEX-II CCD'
_diffrn_measurement_method '\f and \w scans'
_diffrn_radiation_type MoK\a
_diffrn_radiation_wavelength 0.71073
_diffrn_reflns_av_R_equivalents 0.0534
_diffrn_reflns_av_unetI/netI 0.1043
_diffrn_reflns_Laue_measured_fraction_full 0.999
_diffrn_reflns_Laue_measured_fraction_max 0.996
_diffrn_reflns_limit_h_max 31
_diffrn_reflns_limit_h_min -36
_diffrn_reflns_limit_k_max 9
_diffrn_reflns_limit_k_min -8
_diffrn_reflns_limit_l_max 19
_diffrn_reflns_limit_l_min -18
_diffrn_reflns_number 9785
_diffrn_reflns_point_group_measured_fraction_full 0.999
_diffrn_reflns_point_group_measured_fraction_max 0.996
_diffrn_reflns_theta_full 25.242
_diffrn_reflns_theta_max 27.568
_diffrn_reflns_theta_min 1.589
_exptl_absorpt_coefficient_mu 1.431
_exptl_absorpt_correction_T_max 0.75
_exptl_absorpt_correction_T_min 0.50
_exptl_absorpt_correction_type multi-scan
_exptl_absorpt_process_details SADABS
_exptl_crystal_colour colorless
_exptl_crystal_density_diffrn 1.244
_exptl_crystal_description block
_exptl_crystal_F_000 1128
_exptl_crystal_size_max 0.350
_exptl_crystal_size_mid 0.150
_exptl_crystal_size_min 0.100
_refine_diff_density_max 0.382
_refine_diff_density_min -1.066
_refine_diff_density_rms 0.069
_refine_ls_abs_structure_details
; 
 Refined as an inversion twin. 
;
_refine_ls_abs_structure_Flack 0.08(2)
_refine_ls_extinction_method none
_refine_ls_goodness_of_fit_ref 1.059
_refine_ls_hydrogen_treatment constr
_refine_ls_matrix_type full
_refine_ls_number_parameters 335
_refine_ls_number_reflns 5892
_refine_ls_number_restraints 13
_refine_ls_restrained_S_all 1.078
_refine_ls_R_factor_all 0.0949
_refine_ls_R_factor_gt 0.0672
_refine_ls_shift/su_max 0.001
_refine_ls_shift/su_mean 0.000
_refine_ls_structure_factor_coef Fsqd
_refine_ls_weighting_details 'w=1/[\s^2^(Fo^2^)+(0.0611P)^2^+3.8033P] where P=(Fo^2^+2Fc^2^)/3'
_refine_ls_weighting_scheme calc
_refine_ls_wR_factor_gt 0.1786
_refine_ls_wR_factor_ref 0.1922
_reflns_Friedel_coverage 0.858
_reflns_Friedel_fraction_full 1.000
_reflns_Friedel_fraction_max 0.996
_reflns_number_gt 4170
_reflns_number_total 5892
_reflns_threshold_expression 'I > 2\s(I)'
_cod_data_source_file jo6b01362_si_002.cif
_cod_data_source_block 151223b_0m_sq_s
_cod_database_code 4032051
_shelx_shelxl_version_number 2014/7
_shelx_space_group_comment
; 
The symmetry employed for this shelxl refinement is uniquely defined 
by the following loop, which should always be used as a source of 
symmetry information in preference to the above space-group names. 
They are only intended as comments. 
;
_shelx_estimated_absorpt_t_min 0.634
_shelx_estimated_absorpt_t_max 0.870

loop_
_space_group_symop_operation_xyz
'x, y, z'
'-x, y, -z'
'x+1/2, y+1/2, z'
'-x+1/2, y+1/2, -z'

loop_
_atom_site_label
_atom_site_type_symbol
_atom_site_fract_x
_atom_site_fract_y
_atom_site_fract_z
_atom_site_U_iso_or_equiv
_atom_site_adp_type
_atom_site_occupancy
_atom_site_site_symmetry_order
_atom_site_calc_flag
_atom_site_refinement_flags_posn
_atom_site_refinement_flags_adp
Br1 Br 0.78617(4) 0.1934(4) 0.60657(7) 0.1499(9) Uani 1 1 d . U
C1 C 0.8025(3) 0.1286(16) 0.5037(5) 0.077(3) Uani 1 1 d . .
C2 C 0.7702(3) 0.182(2) 0.4105(6) 0.098(3) Uani 1 1 d . U
H2 H 0.7394 0.2482 0.3978 0.118 Uiso 1 1 calc R U
C3 C 0.7828(3) 0.1400(17) 0.3356(5) 0.084(3) Uani 1 1 d . .
H3 H 0.7601 0.1743 0.2705 0.101 Uiso 1 1 calc R U
C4 C 0.8273(2) 0.0497(9) 0.3533(5) 0.0423(15) Uani 1 1 d . .
C5 C 0.8592(3) 0.0030(11) 0.4478(5) 0.0546(18) Uani 1 1 d . .
H5 H 0.8904 -0.0602 0.4610 0.065 Uiso 1 1 calc R U
C6 C 0.8479(3) 0.0435(14) 0.5240(5) 0.069(2) Uani 1 1 d . .
H6 H 0.8713 0.0130 0.5894 0.083 Uiso 1 1 calc R U
C7 C 0.8408(3) -0.0091(9) 0.2731(5) 0.0411(15) Uani 1 1 d . .
C8 C 0.8074(2) 0.0570(8) 0.1702(4) 0.0351(13) Uani 1 1 d . .
H8A H 0.8037 0.1875 0.1718 0.042 Uiso 1 1 calc R U
H8B H 0.7721 0.0043 0.1463 0.042 Uiso 1 1 calc R U
C9 C 0.8299(2) 0.0111(8) 0.0987(4) 0.0353(13) Uani 1 1 d . .
H9 H 0.8345 -0.1207 0.1004 0.042 Uiso 1 1 calc R U
C10 C 0.7951(2) 0.0620(7) -0.0046(4) 0.0299(12) Uani 1 1 d . .
C11 C 0.7415(2) 0.0329(8) -0.0565(4) 0.0356(13) Uani 1 1 d . .
H11 H 0.7223 -0.0189 -0.0254 0.043 Uiso 1 1 calc R U
C12 C 0.7169(2) 0.0812(8) -0.1543(4) 0.0387(14) Uani 1 1 d . .
H12 H 0.6803 0.0644 -0.1903 0.046 Uiso 1 1 calc R U
C13 C 0.7450(2) 0.1535(8) -0.2002(4) 0.0374(13) Uani 1 1 d . .
H13 H 0.7276 0.1845 -0.2675 0.045 Uiso 1 1 calc R U
C14 C 0.7977(2) 0.1808(7) -0.1495(4) 0.0326(12) Uani 1 1 d . .
H14 H 0.8167 0.2298 -0.1816 0.039 Uiso 1 1 calc R U
C15 C 0.8231(2) 0.1365(7) -0.0507(4) 0.0278(11) Uani 1 1 d . .
C16 C 0.8810(2) 0.1376(7) 0.0172(4) 0.0304(12) Uani 1 1 d . .
H16 H 0.8990 0.0417 -0.0019 0.036 Uiso 1 1 calc R U
C17 C 0.8828(2) 0.0965(8) 0.1173(4) 0.0344(13) Uani 1 1 d . .
H17 H 0.9121 0.0126 0.1543 0.041 Uiso 1 1 calc R U
C18 C 0.8936(2) 0.2753(8) 0.1672(4) 0.0371(14) Uani 1 1 d . .
C19 C 0.9111(2) 0.3143(8) 0.0327(5) 0.0364(13) Uani 1 1 d . .
H19 H 0.9487 0.2862 0.0535 0.044 Uiso 1 1 calc R U
C20 C 0.8941(2) 0.4472(8) -0.0493(5) 0.0355(13) Uani 1 1 d . .
C21 C 0.8642(2) 0.5931(8) -0.0495(5) 0.0415(15) Uani 1 1 d . .
H21 H 0.8552 0.6099 0.0032 0.050 Uiso 1 1 calc R U
C22 C 0.8476(2) 0.7125(9) -0.1248(5) 0.0484(16) Uani 1 1 d . .
H22 H 0.8257 0.8081 -0.1253 0.058 Uiso 1 1 calc R U
C23 C 0.8618(2) 0.6972(9) -0.1997(5) 0.0460(15) Uani 1 1 d . .
H23 H 0.8517 0.7840 -0.2500 0.055 Uiso 1 1 calc R U
C24 C 0.8919(3) 0.5492(9) -0.2000(5) 0.0458(15) Uani 1 1 d . .
H24 H 0.9018 0.5362 -0.2516 0.055 Uiso 1 1 calc R U
C25 C 0.9074(2) 0.4214(8) -0.1265(5) 0.0353(13) Uani 1 1 d . .
C26 C 0.9360(2) 0.2607(8) -0.1311(5) 0.0395(14) Uani 1 1 d . .
H26 H 0.9496 0.1862 -0.0750 0.047 Uiso 1 1 calc R U
C27 C 0.9442(2) 0.2121(10) -0.2065(5) 0.0449(14) Uani 1 1 d . .
H27 H 0.9317 0.2904 -0.2610 0.054 Uiso 1 1 calc R U
C28 C 0.9707(2) 0.0495(10) -0.2158(5) 0.0454(16) Uani 1 1 d . .
C29 C 0.9847(3) -0.0876(9) -0.1474(6) 0.0497(17) Uani 1 1 d . .
H29 H 0.9772 -0.0785 -0.0926 0.060 Uiso 1 1 calc R U
C30 C 1.0097(3) -0.2370(9) -0.1592(7) 0.056(2) Uani 1 1 d . .
H30 H 1.0200 -0.3278 -0.1110 0.067 Uiso 1 1 calc R U
C31 C 1.0201(3) -0.2573(11) -0.2405(7) 0.063(2) Uani 1 1 d . .
H31 H 1.0367 -0.3608 -0.2490 0.076 Uiso 1 1 calc R U
C32 C 1.0053(3) -0.1215(14) -0.3073(6) 0.067(2) Uani 1 1 d . .
H32 H 1.0117 -0.1321 -0.3634 0.081 Uiso 1 1 calc R U
C33 C 0.9811(3) 0.0313(11) -0.2958(5) 0.0556(19) Uani 1 1 d . .
H33 H 0.9718 0.1234 -0.3432 0.067 Uiso 1 1 calc R U
O1 O 0.8777(2) -0.1070(7) 0.2896(4) 0.0551(12) Uani 1 1 d . .
O2 O 0.89240(18) 0.3157(6) 0.2419(3) 0.0471(11) Uani 1 1 d . .
O3 O 0.90605(18) 0.3942(6) 0.1154(3) 0.0463(11) Uani 1 1 d . .

loop_
_atom_site_aniso_label
_atom_site_aniso_U_11
_atom_site_aniso_U_22
_atom_site_aniso_U_33
_atom_site_aniso_U_23
_atom_site_aniso_U_13
_atom_site_aniso_U_12
Br1 0.0969(8) 0.318(3) 0.0454(5) -0.0466(9) 0.0407(5) -0.0009(11)
C1 0.056(4) 0.139(9) 0.035(3) -0.026(5) 0.021(3) -0.004(5)
C2 0.066(5) 0.178(9) 0.052(4) -0.014(6) 0.027(4) 0.024(6)
C3 0.053(4) 0.165(10) 0.031(3) -0.011(5) 0.015(3) 0.030(6)
C4 0.042(3) 0.054(4) 0.035(3) -0.001(3) 0.021(3) -0.009(3)
C5 0.053(4) 0.070(5) 0.040(4) 0.001(4) 0.020(3) -0.004(4)
C6 0.065(5) 0.109(7) 0.028(3) -0.002(4) 0.015(3) -0.022(5)
C7 0.042(3) 0.037(3) 0.044(4) 0.001(3) 0.018(3) -0.004(3)
C8 0.043(3) 0.038(3) 0.030(3) -0.003(2) 0.021(2) 0.001(3)
C9 0.045(3) 0.028(3) 0.037(3) 0.000(2) 0.021(3) 0.001(3)
C10 0.037(3) 0.021(3) 0.036(3) -0.005(2) 0.020(2) 0.001(2)
C11 0.042(3) 0.032(3) 0.040(3) -0.005(3) 0.026(3) -0.008(3)
C12 0.036(3) 0.043(3) 0.039(3) -0.007(3) 0.018(3) -0.005(3)
C13 0.041(3) 0.034(3) 0.034(3) 0.005(3) 0.013(2) -0.003(3)
C14 0.038(3) 0.027(3) 0.036(3) 0.002(2) 0.019(2) 0.001(2)
C15 0.037(3) 0.022(3) 0.030(2) -0.004(2) 0.020(2) 0.002(2)
C16 0.036(3) 0.027(3) 0.035(3) -0.002(2) 0.021(2) 0.002(2)
C17 0.038(3) 0.038(3) 0.029(3) 0.002(2) 0.017(2) 0.007(3)
C18 0.035(3) 0.039(3) 0.034(3) 0.000(3) 0.012(2) 0.002(3)
C19 0.031(3) 0.040(3) 0.039(3) -0.004(3) 0.017(2) 0.000(3)
C20 0.028(3) 0.031(3) 0.045(3) -0.002(3) 0.014(2) 0.000(2)
C21 0.036(3) 0.030(3) 0.056(4) -0.008(3) 0.018(3) -0.007(3)
C22 0.046(3) 0.027(3) 0.061(4) -0.009(3) 0.013(3) 0.004(3)
C23 0.052(4) 0.031(3) 0.049(3) 0.004(3) 0.016(3) 0.001(3)
C24 0.045(3) 0.035(3) 0.055(4) 0.004(3) 0.020(3) 0.003(3)
C25 0.029(3) 0.028(3) 0.049(3) 0.000(3) 0.017(3) -0.002(2)
C26 0.033(3) 0.040(3) 0.050(3) 0.012(3) 0.023(3) 0.009(3)
C27 0.043(3) 0.045(4) 0.042(3) -0.001(3) 0.014(3) 0.004(3)
C28 0.031(3) 0.057(4) 0.041(3) -0.016(3) 0.009(3) 0.002(3)
C29 0.044(4) 0.043(4) 0.065(5) -0.001(3) 0.026(3) -0.002(3)
C30 0.043(4) 0.037(4) 0.082(6) 0.006(4) 0.021(4) 0.012(3)
C31 0.044(4) 0.047(4) 0.088(6) -0.022(4) 0.019(4) 0.003(3)
C32 0.046(4) 0.097(6) 0.047(4) -0.022(5) 0.010(3) 0.012(4)
C33 0.046(4) 0.066(5) 0.043(4) -0.002(4) 0.009(3) 0.020(4)
O1 0.058(3) 0.063(3) 0.048(3) 0.015(2) 0.027(2) 0.011(3)
O2 0.057(3) 0.048(3) 0.034(2) -0.011(2) 0.017(2) 0.002(2)
O3 0.058(3) 0.042(2) 0.041(2) -0.013(2) 0.024(2) -0.013(2)

loop_
_atom_type_symbol
_atom_type_description
_atom_type_scat_dispersion_real
_atom_type_scat_dispersion_imag
_atom_type_scat_source
C C 0.0033 0.0016 'International Tables Vol C Tables 4.2.6.8 and 6.1.1.4'
H H 0.0000 0.0000 'International Tables Vol C Tables 4.2.6.8 and 6.1.1.4'
O O 0.0106 0.0060 'International Tables Vol C Tables 4.2.6.8 and 6.1.1.4'
Br Br -0.2901 2.4595 'International Tables Vol C Tables 4.2.6.8 and 6.1.1.4'

loop_
_geom_angle_atom_site_label_1
_geom_angle_atom_site_label_2
_geom_angle_atom_site_label_3
_geom_angle
C6 C1 C2 121.2(7)
C6 C1 Br1 119.6(6)
C2 C1 Br1 118.9(7)
C1 C2 C3 119.1(9)
C1 C2 H2 120.4
C3 C2 H2 120.4
C4 C3 C2 120.8(8)
C4 C3 H3 119.6
C2 C3 H3 119.6
C3 C4 C5 118.1(6)
C3 C4 C7 122.5(6)
C5 C4 C7 119.2(6)
C6 C5 C4 122.5(8)
C6 C5 H5 118.7
C4 C5 H5 118.7
C1 C6 C5 118.0(7)
C1 C6 H6 121.0
C5 C6 H6 121.0
O1 C7 C4 121.3(6)
O1 C7 C8 120.5(6)
C4 C7 C8 118.2(6)
C7 C8 C9 112.9(5)
C7 C8 H8A 109.0
C9 C8 H8A 109.0
C7 C8 H8B 109.0
C9 C8 H8B 109.0
H8A C8 H8B 107.8
C10 C9 C8 113.4(5)
C10 C9 C17 103.3(5)
C8 C9 C17 117.2(5)
C10 C9 H9 107.5
C8 C9 H9 107.5
C17 C9 H9 107.5
C15 C10 C11 120.4(5)
C15 C10 C9 111.7(5)
C11 C10 C9 127.8(5)
C12 C11 C10 118.7(5)
C12 C11 H11 120.7
C10 C11 H11 120.7
C13 C12 C11 120.7(5)
C13 C12 H12 119.6
C11 C12 H12 119.6
C14 C13 C12 120.7(5)
C14 C13 H13 119.7
C12 C13 H13 119.7
C13 C14 C15 119.7(5)
C13 C14 H14 120.2
C15 C14 H14 120.2
C10 C15 C14 119.9(5)
C10 C15 C16 110.7(5)
C14 C15 C16 129.1(5)
C15 C16 C17 103.2(4)
C15 C16 C19 118.4(5)
C17 C16 C19 104.3(5)
C15 C16 H16 110.1
C17 C16 H16 110.1
C19 C16 H16 110.1
C18 C17 C16 103.3(5)
C18 C17 C9 115.4(5)
C16 C17 C9 107.3(5)
C18 C17 H17 110.2
C16 C17 H17 110.2
C9 C17 H17 110.2
O2 C18 O3 121.0(6)
O2 C18 C17 128.5(6)
O3 C18 C17 110.5(5)
O3 C19 C20 108.8(5)
O3 C19 C16 103.2(5)
C20 C19 C16 119.4(5)
O3 C19 H19 108.3
C20 C19 H19 108.3
C16 C19 H19 108.3
C21 C20 C25 120.0(6)
C21 C20 C19 120.1(6)
C25 C20 C19 119.8(5)
C22 C21 C20 120.6(7)
C22 C21 H21 119.7
C20 C21 H21 119.7
C21 C22 C23 121.3(6)
C21 C22 H22 119.3
C23 C22 H22 119.3
C22 C23 C24 118.1(6)
C22 C23 H23 120.9
C24 C23 H23 120.9
C25 C24 C23 121.7(7)
C25 C24 H24 119.1
C23 C24 H24 119.1
C24 C25 C20 118.1(6)
C24 C25 C26 121.0(6)
C20 C25 C26 120.9(6)
C27 C26 C25 125.6(6)
C27 C26 H26 117.2
C25 C26 H26 117.2
C26 C27 C28 127.4(6)
C26 C27 H27 116.3
C28 C27 H27 116.3
C33 C28 C29 118.8(7)
C33 C28 C27 118.9(7)
C29 C28 C27 122.3(6)
C30 C29 C28 120.1(7)
C30 C29 H29 119.9
C28 C29 H29 119.9
C29 C30 C31 121.5(7)
C29 C30 H30 119.2
C31 C30 H30 119.2
C32 C31 C30 117.2(7)
C32 C31 H31 121.4
C30 C31 H31 121.4
C31 C32 C33 122.2(8)
C31 C32 H32 118.9
C33 C32 H32 118.9
C28 C33 C32 120.2(8)
C28 C33 H33 119.9
C32 C33 H33 119.9
C18 O3 C19 112.5(5)

loop_
_geom_bond_atom_site_label_1
_geom_bond_atom_site_label_2
_geom_bond_distance
Br1 C1 1.880(7)
C1 C6 1.354(13)
C1 C2 1.370(13)
C2 C3 1.373(10)
C2 H2 0.9500
C3 C4 1.358(11)
C3 H3 0.9500
C4 C5 1.367(9)
C4 C7 1.498(9)
C5 C6 1.364(11)
C5 H5 0.9500
C6 H6 0.9500
C7 O1 1.216(8)
C7 C8 1.515(9)
C8 C9 1.523(8)
C8 H8A 0.9900
C8 H8B 0.9900
C9 C10 1.494(8)
C9 C17 1.549(9)
C9 H9 1.0000
C10 C15 1.391(8)
C10 C11 1.396(8)
C11 C12 1.386(9)
C11 H11 0.9500
C12 C13 1.383(8)
C12 H12 0.9500
C13 C14 1.370(8)
C13 H13 0.9500
C14 C15 1.391(7)
C14 H14 0.9500
C15 C16 1.515(8)
C16 C17 1.530(8)
C16 C19 1.545(8)
C16 H16 1.0000
C17 C18 1.509(9)
C17 H17 1.0000
C18 O2 1.190(7)
C18 O3 1.338(8)
C19 O3 1.456(8)
C19 C20 1.503(9)
C19 H19 1.0000
C20 C21 1.390(8)
C20 C25 1.394(9)
C21 C22 1.366(10)
C21 H21 0.9500
C22 C23 1.371(9)
C22 H22 0.9500
C23 C24 1.406(10)
C23 H23 0.9500
C24 C25 1.392(9)
C24 H24 0.9500
C25 C26 1.478(8)
C26 C27 1.317(9)
C26 H26 0.9500
C27 C28 1.478(10)
C27 H27 0.9500
C28 C33 1.379(10)
C28 C29 1.393(11)
C29 C30 1.384(10)
C29 H29 0.9500
C30 C31 1.400(12)
C30 H30 0.9500
C31 C32 1.371(13)
C31 H31 0.9500
C32 C33 1.391(12)
C32 H32 0.9500
C33 H33 0.9500

loop_
_geom_torsion_atom_site_label_1
_geom_torsion_atom_site_label_2
_geom_torsion_atom_site_label_3
_geom_torsion_atom_site_label_4
_geom_torsion
C6 C1 C2 C3 3.8(19)
Br1 C1 C2 C3 178.0(10)
C1 C2 C3 C4 -2(2)
C2 C3 C4 C5 -0.3(16)
C2 C3 C4 C7 176.1(10)
C3 C4 C5 C6 0.0(13)
C7 C4 C5 C6 -176.5(7)
C2 C1 C6 C5 -4.0(16)
Br1 C1 C6 C5 -178.2(7)
C4 C5 C6 C1 2.1(13)
C3 C4 C7 O1 -171.4(8)
C5 C4 C7 O1 4.9(10)
C3 C4 C7 C8 8.6(10)
C5 C4 C7 C8 -175.0(6)
O1 C7 C8 C9 -8.6(8)
C4 C7 C8 C9 171.3(5)
C7 C8 C9 C10 175.2(5)
C7 C8 C9 C17 -64.5(7)
C8 C9 C10 C15 138.2(5)
C17 C9 C10 C15 10.2(6)
C8 C9 C10 C11 -46.0(8)
C17 C9 C10 C11 -174.0(5)
C15 C10 C11 C12 -0.6(8)
C9 C10 C11 C12 -176.1(6)
C10 C11 C12 C13 1.3(9)
C11 C12 C13 C14 -0.8(10)
C12 C13 C14 C15 -0.4(9)
C11 C10 C15 C14 -0.6(8)
C9 C10 C15 C14 175.6(5)
C11 C10 C15 C16 -174.2(5)
C9 C10 C15 C16 2.0(6)
C13 C14 C15 C10 1.1(8)
C13 C14 C15 C16 173.4(5)
C10 C15 C16 C17 -13.4(6)
C14 C15 C16 C17 173.8(5)
C10 C15 C16 C19 -127.9(5)
C14 C15 C16 C19 59.2(8)
C15 C16 C17 C18 -103.1(5)
C19 C16 C17 C18 21.2(5)
C15 C16 C17 C9 19.2(6)
C19 C16 C17 C9 143.6(5)
C10 C9 C17 C18 96.2(5)
C8 C9 C17 C18 -29.3(7)
C10 C9 C17 C16 -18.2(6)
C8 C9 C17 C16 -143.8(5)
C16 C17 C18 O2 170.2(6)
C9 C17 C18 O2 53.5(8)
C16 C17 C18 O3 -10.3(6)
C9 C17 C18 O3 -127.0(5)
C15 C16 C19 O3 89.4(6)
C17 C16 C19 O3 -24.6(5)
C15 C16 C19 C20 -31.5(7)
C17 C16 C19 C20 -145.5(5)
O3 C19 C20 C21 -17.8(7)
C16 C19 C20 C21 100.3(7)
O3 C19 C20 C25 163.8(5)
C16 C19 C20 C25 -78.1(7)
C25 C20 C21 C22 -0.2(8)
C19 C20 C21 C22 -178.5(6)
C20 C21 C22 C23 -3.1(9)
C21 C22 C23 C24 3.4(9)
C22 C23 C24 C25 -0.5(9)
C23 C24 C25 C20 -2.6(9)
C23 C24 C25 C26 176.0(6)
C21 C20 C25 C24 2.9(8)
C19 C20 C25 C24 -178.7(6)
C21 C20 C25 C26 -175.7(5)
C19 C20 C25 C26 2.7(8)
C24 C25 C26 C27 -8.2(10)
C20 C25 C26 C27 170.4(6)
C25 C26 C27 C28 -177.4(6)
C26 C27 C28 C33 -172.4(7)
C26 C27 C28 C29 8.7(10)
C33 C28 C29 C30 1.4(10)
C27 C28 C29 C30 -179.7(6)
C28 C29 C30 C31 -1.9(11)
C29 C30 C31 C32 1.1(11)
C30 C31 C32 C33 0.3(11)
C29 C28 C33 C32 -0.1(10)
C27 C28 C33 C32 -179.0(6)
C31 C32 C33 C28 -0.8(12)
O2 C18 O3 C19 173.4(5)
C17 C18 O3 C19 -6.1(7)
C20 C19 O3 C18 147.4(5)
C16 C19 O3 C18 19.6(6)
